data_2204991
loop_
_publ_author_name
'Dang, Li-Long'
'Huo, Yong-Qian'
'Wang, Wei'
'Li, Jun'

_publ_section_title
;
 Aqua[bis(5-bromosalicylidene)ethylenediaminato]chloromanganese(III)
;
_journal_issue 2
_journal_name_full 'Acta Crystallographica Section E'
_journal_page_first m332
_journal_page_last m334
_journal_paper_doi 10.1107/S1600536805000942
_journal_volume 61
_journal_year 2005
_chemical_formula_iupac '[Mn (C16 H12 Br2 N2 O2) Cl (H2 O)]'
_chemical_formula_moiety 'C16 H14 Br2 Cl Mn N2 O3'
_chemical_formula_sum 'C16 H14 Br2 Cl Mn N2 O3'
_chemical_formula_weight 532.50
_chemical_name_common
;
Aqua[bis(5-bromosalicylidene)ethylenediaminato]chloromanganese(III)
;
_chemical_name_systematic
;
aqua{4,4'-dibromo-2,2'-[1,2-
ethanediylbis(nitrilomethylidyne)]diphenolato]chloromanganese(III)),
[Mn(C~16~H~12~Br~2~N~2~O~2~)Cl(H~2~O)]
;
_space_group_IT_number 14
_symmetry_cell_setting monoclinic
_symmetry_space_group_name_Hall '-P 2yab'
_symmetry_space_group_name_H-M 'P 1 21/a 1'
_atom_sites_solution_hydrogens geom
_atom_sites_solution_primary direct
_atom_sites_solution_secondary difmap
_audit_creation_method SHELXL-97
_cell_angle_alpha 90.00
_cell_angle_beta 113.909(2)
_cell_angle_gamma 90.00
_cell_formula_units_Z 4
_cell_length_a 12.2994(18)
_cell_length_b 11.6445(17)
_cell_length_c 13.660(2)
_cell_measurement_reflns_used 8335
_cell_measurement_temperature 293(2)
_cell_measurement_theta_max 27.5
_cell_measurement_theta_min 3.1
_cell_volume 1788.5(5)
_computing_cell_refinement SMART
_computing_data_collection 'SMART (Bruker, 1994)'
_computing_data_reduction SMART
_computing_molecular_graphics 'please provide'
_computing_publication_material SHELXL97
_computing_structure_refinement 'SHELXL97 (Sheldrick, 1997)'
_computing_structure_solution 'SHELXS97 (Sheldrick, 1997)'
_diffrn_ambient_temperature 293(2)
_diffrn_measured_fraction_theta_full 0.993
_diffrn_measured_fraction_theta_max 0.993
_diffrn_measurement_device_type 'Bruker SMART CCD area-detector [Please confirm machine type]'
_diffrn_measurement_method '\f and \w'
_diffrn_radiation_monochromator graphite
_diffrn_radiation_source 'fine-focus sealed tube'
_diffrn_radiation_type MoK\a
_diffrn_radiation_wavelength 0.71073
_diffrn_reflns_av_R_equivalents 0.0545
_diffrn_reflns_av_sigmaI/netI 0.0496
_diffrn_reflns_limit_h_max 14
_diffrn_reflns_limit_h_min -12
_diffrn_reflns_limit_k_max 13
_diffrn_reflns_limit_k_min -13
_diffrn_reflns_limit_l_max 16
_diffrn_reflns_limit_l_min -16
_diffrn_reflns_number 7093
_diffrn_reflns_theta_full 25.01
_diffrn_reflns_theta_max 25.01
_diffrn_reflns_theta_min 1.63
_diffrn_standards_number 0
_exptl_absorpt_coefficient_mu 5.374
_exptl_absorpt_correction_T_max 0.584
_exptl_absorpt_correction_T_min 0.280
_exptl_absorpt_correction_type multi-scan
_exptl_absorpt_process_details '(ABSCOR; Higashi, 1995) [please provide reference used with SMART CCD]'
_exptl_crystal_colour brown
_exptl_crystal_density_diffrn 1.978
_exptl_crystal_density_method 'not measured'
_exptl_crystal_description block
_exptl_crystal_F_000 1040
_exptl_crystal_size_max 0.3
_exptl_crystal_size_mid 0.2
_exptl_crystal_size_min 0.1
_refine_diff_density_max 1.164
_refine_diff_density_min -1.323
_refine_ls_extinction_method none
_refine_ls_goodness_of_fit_ref 1.191
_refine_ls_hydrogen_treatment mixed
_refine_ls_matrix_type full
_refine_ls_number_parameters 232
_refine_ls_number_reflns 3134
_refine_ls_number_restraints 0
_refine_ls_restrained_S_all 1.191
_refine_ls_R_factor_all 0.0820
_refine_ls_R_factor_gt 0.0726
_refine_ls_shift/su_max 0.001
_refine_ls_shift/su_mean 0.000
_refine_ls_structure_factor_coef Fsqd
_refine_ls_weighting_details 'calc w = 1/[\s^2^(Fo^2^)+(0.0365P)^2^+25.603P] where P = (Fo^2^+2Fc^2^)/3'
_refine_ls_weighting_scheme calc
_refine_ls_wR_factor_gt 0.1586
_refine_ls_wR_factor_ref 0.1641
_reflns_number_gt 2766
_reflns_number_total 3134
_reflns_threshold_expression I>2\s(I)
_cod_data_source_file br6176.cif
_cod_data_source_block I
_cod_original_sg_symbol_H-M 'P 21/a'
_cod_database_code 2204991
_cod_database_fobs_code 2204991

loop_
_symmetry_equiv_pos_as_xyz
'x, y, z'
'-x+1/2, y+1/2, -z'
'-x, -y, -z'
'x-1/2, -y-1/2, z'

loop_
_atom_site_label
_atom_site_fract_x
_atom_site_fract_y
_atom_site_fract_z
_atom_site_U_iso_or_equiv
_atom_site_adp_type
_atom_site_calc_flag
_atom_site_refinement_flags
_atom_site_occupancy
_atom_site_type_symbol
Br1 0.29104(9) 0.42081(9) -0.10650(8) 0.0345(3) Uani d . 1 Br
Br2 0.55021(9) 0.85781(9) 0.97316(8) 0.0374(3) Uani d . 1 Br
Mn1 0.45013(11) 0.70293(11) 0.41878(11) 0.0227(3) Uani d . 1 Mn
Cl1 0.28528(19) 0.85780(19) 0.36339(19) 0.0292(5) Uani d . 1 Cl
O1 0.3552(5) 0.5861(5) 0.3311(5) 0.0266(14) Uani d . 1 O
O2 0.4231(5) 0.6492(5) 0.5364(5) 0.0246(13) Uani d . 1 O
O1W 0.6167(6) 0.5922(6) 0.4765(6) 0.0356(17) Uani d . 1 O
H1W1 0.590(10) 0.524(10) 0.467(9) 0.043 Uiso d . 1 H
H1W2 0.664(10) 0.599(10) 0.452(9) 0.043 Uiso d . 1 H
N1 0.4957(6) 0.7610(7) 0.3047(6) 0.0260(16) Uani d . 1 N
N2 0.5615(6) 0.8238(6) 0.5052(6) 0.0222(15) Uani d . 1 N
C1 0.3482(8) 0.5523(8) 0.2360(8) 0.029(2) Uani d . 1 C
C2 0.2853(9) 0.4504(8) 0.1939(8) 0.033(2) Uani d . 1 C
H2 0.2530 0.4092 0.2340 0.039 Uiso calc R 1 H
C3 0.2706(8) 0.4106(8) 0.0945(8) 0.029(2) Uani d . 1 C
H3 0.2261 0.3448 0.0661 0.034 Uiso calc R 1 H
C4 0.3238(8) 0.4707(8) 0.0368(7) 0.029(2) Uani d . 1 C
C5 0.3866(9) 0.5677(8) 0.0746(8) 0.033(2) Uani d . 1 C
H5 0.4193 0.6071 0.0339 0.040 Uiso calc R 1 H
C6 0.4023(7) 0.6092(8) 0.1774(7) 0.0261(19) Uani d . 1 C
C7 0.4728(7) 0.7127(8) 0.2146(7) 0.0247(19) Uani d . 1 C
H7 0.5036 0.7463 0.1695 0.030 Uiso calc R 1 H
C8 0.5587(8) 0.8724(8) 0.3303(8) 0.030(2) Uani d . 1 C
H8A 0.5018 0.9350 0.3078 0.036 Uiso calc R 1 H
H8B 0.6107 0.8794 0.2929 0.036 Uiso calc R 1 H
C9 0.6309(9) 0.8778(8) 0.4502(8) 0.030(2) Uani d . 1 C
H9A 0.7056 0.8374 0.4688 0.036 Uiso calc R 1 H
H9B 0.6484 0.9571 0.4728 0.036 Uiso calc R 1 H
C10 0.5808(7) 0.8501(7) 0.6008(7) 0.0221(18) Uani d . 1 C
H10 0.6347 0.9090 0.6324 0.027 Uiso calc R 1 H
C11 0.5265(8) 0.7966(7) 0.6648(7) 0.0244(18) Uani d . 1 C
C12 0.5570(8) 0.8404(8) 0.7684(8) 0.028(2) Uani d . 1 C
H12 0.6088 0.9025 0.7917 0.034 Uiso calc R 1 H
C13 0.5114(8) 0.7929(8) 0.8357(7) 0.0276(19) Uani d . 1 C
C14 0.4367(8) 0.6976(8) 0.8038(7) 0.027(2) Uani d . 1 C
H14 0.4062 0.6658 0.8499 0.033 Uiso calc R 1 H
C15 0.4080(8) 0.6503(8) 0.7038(7) 0.0269(19) Uani d . 1 C
H15 0.3585 0.5864 0.6830 0.032 Uiso calc R 1 H
C16 0.4533(8) 0.6982(7) 0.6320(7) 0.0232(18) Uani d . 1 C

loop_
_atom_site_aniso_label
_atom_site_aniso_U_11
_atom_site_aniso_U_22
_atom_site_aniso_U_33
_atom_site_aniso_U_12
_atom_site_aniso_U_13
_atom_site_aniso_U_23
Br1 0.0359(5) 0.0359(5) 0.0295(5) 0.0040(4) 0.0110(4) -0.0049(4)
Br2 0.0431(6) 0.0404(6) 0.0299(5) -0.0048(5) 0.0161(4) -0.0084(4)
Mn1 0.0223(7) 0.0210(7) 0.0277(7) -0.0026(5) 0.0132(6) 0.0001(5)
Cl1 0.0281(11) 0.0283(11) 0.0356(12) 0.0056(9) 0.0173(10) 0.0046(9)
O1 0.033(3) 0.027(3) 0.026(3) -0.003(3) 0.017(3) -0.002(3)
O2 0.026(3) 0.022(3) 0.027(3) 0.000(3) 0.011(3) 0.001(3)
O1W 0.034(4) 0.027(4) 0.059(5) 0.001(3) 0.033(4) 0.007(3)
N1 0.020(4) 0.033(4) 0.028(4) -0.001(3) 0.012(3) 0.000(3)
N2 0.020(4) 0.017(3) 0.032(4) 0.004(3) 0.014(3) 0.005(3)
C1 0.026(5) 0.025(5) 0.041(6) -0.002(4) 0.017(4) -0.002(4)
C2 0.035(5) 0.029(5) 0.035(5) -0.003(4) 0.015(4) 0.000(4)
C3 0.019(4) 0.030(5) 0.037(5) -0.004(4) 0.011(4) -0.003(4)
C4 0.025(5) 0.038(5) 0.021(5) 0.006(4) 0.006(4) -0.001(4)
C5 0.033(5) 0.029(5) 0.043(6) 0.001(4) 0.022(5) -0.001(4)
C6 0.019(4) 0.035(5) 0.028(5) 0.008(4) 0.012(4) 0.000(4)
C7 0.022(4) 0.029(5) 0.031(5) 0.002(4) 0.018(4) 0.005(4)
C8 0.030(5) 0.023(4) 0.036(5) -0.007(4) 0.014(4) -0.002(4)
C9 0.039(5) 0.022(4) 0.037(5) -0.005(4) 0.024(5) 0.001(4)
C10 0.019(4) 0.015(4) 0.034(5) 0.000(3) 0.012(4) 0.001(4)
C11 0.024(4) 0.020(4) 0.030(5) 0.002(4) 0.012(4) 0.002(4)
C12 0.025(5) 0.022(5) 0.035(5) 0.003(4) 0.010(4) 0.003(4)
C13 0.031(5) 0.029(5) 0.023(5) 0.001(4) 0.010(4) 0.004(4)
C14 0.026(5) 0.030(5) 0.033(5) 0.006(4) 0.019(4) 0.010(4)
C15 0.028(5) 0.028(5) 0.024(5) 0.000(4) 0.010(4) 0.005(4)
C16 0.027(4) 0.019(4) 0.025(5) 0.002(4) 0.011(4) -0.001(3)

loop_
_atom_type_symbol
_atom_type_description
_atom_type_scat_dispersion_real
_atom_type_scat_dispersion_imag
_atom_type_scat_source
C C 0.0033 0.0016 'International Tables Vol C Tables 4.2.6.8 and 6.1.1.4'
H H 0.0000 0.0000 'International Tables Vol C Tables 4.2.6.8 and 6.1.1.4'
N N 0.0061 0.0033 'International Tables Vol C Tables 4.2.6.8 and 6.1.1.4'
O O 0.0106 0.0060 'International Tables Vol C Tables 4.2.6.8 and 6.1.1.4'
Cl Cl 0.1484 0.1585 'International Tables Vol C Tables 4.2.6.8 and 6.1.1.4'
Mn Mn 0.3368 0.7283 'International Tables Vol C Tables 4.2.6.8 and 6.1.1.4'
Br Br -0.2901 2.4595 'International Tables Vol C Tables 4.2.6.8 and 6.1.1.4'

loop_
_geom_angle_atom_site_label_1
_geom_angle_atom_site_label_2
_geom_angle_atom_site_label_3
_geom_angle
_geom_angle_publ_flag
O1 Mn1 O2 91.4(3) yes
O1 Mn1 N1 92.7(3) yes
O2 Mn1 N1 174.2(3) yes
O1 Mn1 N2 174.5(3) yes
O2 Mn1 N2 92.6(3) yes
N1 Mn1 N2 83.0(3) yes
O1 Mn1 O1W 92.9(3) yes
O2 Mn1 O1W 87.8(3) yes
N1 Mn1 O1W 87.9(3) yes
N2 Mn1 O1W 83.6(3) yes
O1 Mn1 Cl1 96.2(2) yes
O2 Mn1 Cl1 95.33(19) yes
N1 Mn1 Cl1 88.3(2) yes
N2 Mn1 Cl1 87.1(2) yes
O1W Mn1 Cl1 170.3(2) yes
C1 O1 Mn1 128.1(5) no
C16 O2 Mn1 128.4(5) no
Mn1 O1W H1W1 104(8) no
Mn1 O1W H1W2 121(9) no
H1W1 O1W H1W2 109(10) no
C7 N1 C8 120.3(8) no
C7 N1 Mn1 125.9(6) no
C8 N1 Mn1 113.7(6) no
C10 N2 C9 120.9(7) no
C10 N2 Mn1 125.5(6) no
C9 N2 Mn1 113.5(6) no
O1 C1 C6 124.3(8) no
O1 C1 C2 117.2(8) no
C6 C1 C2 118.4(9) no
C3 C2 C1 121.2(9) no
C3 C2 H2 119.4 no
C1 C2 H2 119.4 no
C2 C3 C4 118.9(9) no
C2 C3 H3 120.6 no
C4 C3 H3 120.6 no
C5 C4 C3 122.0(9) no
C5 C4 Br1 119.7(7) no
C3 C4 Br1 118.0(7) no
C4 C5 C6 119.4(9) no
C4 C5 H5 120.3 no
C6 C5 H5 120.3 no
C1 C6 C5 119.9(9) no
C1 C6 C7 123.2(8) no
C5 C6 C7 116.8(8) no
N1 C7 C6 124.8(8) no
N1 C7 H7 117.6 no
C6 C7 H7 117.6 no
N1 C8 C9 108.2(7) no
N1 C8 H8A 110.0 no
C9 C8 H8A 110.0 no
N1 C8 H8B 110.0 no
C9 C8 H8B 110.0 no
H8A C8 H8B 108.4 no
N2 C9 C8 108.9(8) no
N2 C9 H9A 109.9 no
C8 C9 H9A 109.9 no
N2 C9 H9B 109.9 no
C8 C9 H9B 109.9 no
H9A C9 H9B 108.3 no
N2 C10 C11 125.6(8) no
N2 C10 H10 117.2 no
C11 C10 H10 117.2 no
C12 C11 C16 119.4(8) no
C12 C11 C10 117.0(8) no
C16 C11 C10 123.4(8) no
C13 C12 C11 120.9(8) no
C13 C12 H12 119.6 no
C11 C12 H12 119.6 no
C12 C13 C14 120.5(9) no
C12 C13 Br2 119.6(7) no
C14 C13 Br2 119.8(7) no
C15 C14 C13 120.0(8) no
C15 C14 H14 120.0 no
C13 C14 H14 120.0 no
C14 C15 C16 120.8(8) no
C14 C15 H15 119.6 no
C16 C15 H15 119.6 no
O2 C16 C11 123.2(8) no
O2 C16 C15 118.4(8) no
C11 C16 C15 118.4(8) no

loop_
_geom_bond_atom_site_label_1
_geom_bond_atom_site_label_2
_geom_bond_distance
_geom_bond_publ_flag
Br1 C4 1.921(9) no
Br2 C13 1.896(9) no
Mn1 O1 1.875(6) yes
Mn1 O2 1.875(6) yes
Mn1 N1 1.978(7) yes
Mn1 N2 1.985(7) yes
Mn1 O1W 2.274(7) yes
Mn1 Cl1 2.587(3) yes
O1 C1 1.326(11) no
O2 C16 1.331(10) no
O1W H1W1 0.85(12) no
O1W H1W2 0.78(12) no
N1 C7 1.276(11) no
N1 C8 1.479(11) no
N2 C10 1.267(11) no
N2 C9 1.486(11) no
C1 C6 1.398(12) no
C1 C2 1.405(13) no
C2 C3 1.376(13) no
C2 H2 0.9300 no
C3 C4 1.399(13) no
C3 H3 0.9300 no
C4 C5 1.347(13) no
C5 C6 1.421(13) no
C5 H5 0.9300 no
C6 C7 1.451(13) no
C7 H7 0.9300 no
C8 C9 1.516(13) no
C8 H8A 0.9700 no
C8 H8B 0.9700 no
C9 H9A 0.9700 no
C9 H9B 0.9700 no
C10 C11 1.439(12) no
C10 H10 0.9300 no
C11 C12 1.405(13) no
C11 C16 1.413(12) no
C12 C13 1.373(13) no
C12 H12 0.9300 no
C13 C14 1.393(13) no
C14 C15 1.380(13) no
C14 H14 0.9300 no
C15 C16 1.424(12) no
C15 H15 0.9300 no

loop_
_geom_hbond_atom_site_label_D
_geom_hbond_atom_site_label_H
_geom_hbond_atom_site_label_A
_geom_hbond_site_symmetry_A
_geom_hbond_distance_DH
_geom_hbond_distance_HA
_geom_hbond_distance_DA
_geom_hbond_angle_DHA
O1W H1W1 O2 3_666 0.85(12) 2.02(12) 2.847(9) 164(11)
O1W H1W2 Cl1 4_675 0.78(12) 2.32(12) 3.102(7) 171(11)
